data_7044584
loop_
_publ_author_name
'Chen, Ming-Tsz'
'Kao, Zing-Lun'

_publ_section_title
;
 Effect on Orthometallation of NHC Palladium Complexes toward the
 Catalytic Activity Studies in Suzuki Coupling Reaction
;
_journal_name_full 'Dalton Trans.'
_journal_paper_doi 10.1039/C7DT03280C
_journal_year 2017
_chemical_formula_moiety 'C36 H51 Cl2 N3 Pd'
_chemical_formula_sum 'C36 H51 Cl2 N3 Pd'
_chemical_formula_weight 703.09
_space_group_crystal_system monoclinic
_space_group_IT_number 4
_space_group_name_Hall 'P 2yb'
_space_group_name_H-M_alt 'P 1 21 1'
_symmetry_space_group_name_Hall 'P 2yb'
_symmetry_space_group_name_H-M 'P 1 21 1'
_atom_sites_solution_hydrogens geom
_audit_creation_method SHELXL-2014/7
_audit_update_record
;
2017-08-17 deposited with the CCDC.
2017-10-30 downloaded from the CCDC.
;
_cell_angle_alpha 90
_cell_angle_beta 98.3808(17)
_cell_angle_gamma 90
_cell_formula_units_Z 2
_cell_length_a 10.7760(5)
_cell_length_b 12.5569(5)
_cell_length_c 13.3141(6)
_cell_measurement_reflns_used 3832
_cell_measurement_temperature 150(2)
_cell_measurement_theta_max 52.728
_cell_measurement_theta_min 6.172
_cell_volume 1782.33(14)
_computing_cell_refinement
; 
CrysAlis CCD, Oxford Diffraction Ltd., 
Version 1.171.32.29 (release 10-06-2008 CrysAlis171 .NET) 
(compiled Jun 10 2008,16:49:55) 
;
_computing_data_collection
; 
CrysAlis CCD, Oxford Diffraction Ltd., 
Version 1.171.32.29 (release 10-06-2008 CrysAlis171 .NET) 
(compiled Jun 10 2008,16:49:55) 
;
_computing_data_reduction
; 
CrysAlis CCD, Oxford Diffraction Ltd., 
Version 1.171.32.29 (release 10-06-2008 CrysAlis171 .NET) 
(compiled Jun 10 2008,16:49:55) 
;
_computing_molecular_graphics 'Bruker SHELXTL'
_computing_publication_material 'Bruker SHELXTL'
_computing_structure_refinement 'SHELXL-2014/7 (Sheldrick, 2014)'
_computing_structure_solution 'SHELXL-2014/7 (Sheldrick, 2014)'
_diffrn_ambient_temperature 150(2)
_diffrn_measured_fraction_theta_full 0.998
_diffrn_measured_fraction_theta_max 0.998
_diffrn_measurement_device_type 'CCD area detector'
_diffrn_measurement_method 'phi and omega scans'
_diffrn_radiation_type MoK\a
_diffrn_radiation_wavelength 0.71073
_diffrn_reflns_av_R_equivalents 0.0398
_diffrn_reflns_av_unetI/netI 0.0356
_diffrn_reflns_Laue_measured_fraction_full 0.998
_diffrn_reflns_Laue_measured_fraction_max 0.998
_diffrn_reflns_limit_h_max 13
_diffrn_reflns_limit_h_min -13
_diffrn_reflns_limit_k_max 15
_diffrn_reflns_limit_k_min -15
_diffrn_reflns_limit_l_max 16
_diffrn_reflns_limit_l_min -16
_diffrn_reflns_number 31750
_diffrn_reflns_point_group_measured_fraction_full 0.999
_diffrn_reflns_point_group_measured_fraction_max 0.998
_diffrn_reflns_theta_full 26.000
_diffrn_reflns_theta_max 26.407
_diffrn_reflns_theta_min 3.088
_diffrn_source 'fine-focus sealed tube'
_exptl_absorpt_coefficient_mu 0.698
_exptl_absorpt_correction_T_max 0.9281
_exptl_absorpt_correction_T_min 0.8165
_exptl_absorpt_correction_type multi-scan
_exptl_absorpt_process_details
; 
CrysAlis RED, Oxford Diffraction Ltd., 
Version 1.171.32.29 (release 10-06-2008 CrysAlis171 .NET) 
(compiled Jun 10 2008,16:49:55) 
Empirical absorption correction using spherical harmonics, 
 implemented in SCALE3 ABSPACK scaling algorithm. 
;
_exptl_crystal_colour yellow
_exptl_crystal_density_diffrn 1.310
_exptl_crystal_density_method 'not measured'
_exptl_crystal_description paralleliped
_exptl_crystal_F_000 736
_exptl_crystal_size_max 0.300
_exptl_crystal_size_mid 0.200
_exptl_crystal_size_min 0.200
_refine_diff_density_max 0.342
_refine_diff_density_min -0.406
_refine_diff_density_rms 0.052
_refine_ls_abs_structure_details
;
 Refined as an inversion twin.
;
_refine_ls_abs_structure_Flack 1.04(2)
_refine_ls_extinction_method none
_refine_ls_goodness_of_fit_ref 1.039
_refine_ls_hydrogen_treatment constr
_refine_ls_matrix_type full
_refine_ls_number_parameters 380
_refine_ls_number_reflns 7266
_refine_ls_number_restraints 1
_refine_ls_restrained_S_all 1.039
_refine_ls_R_factor_all 0.0281
_refine_ls_R_factor_gt 0.0236
_refine_ls_shift/su_max 0.001
_refine_ls_shift/su_mean 0.000
_refine_ls_structure_factor_coef Fsqd
_refine_ls_weighting_details 'w=1/[\s^2^(Fo^2^)+(0.0233P)^2^+0.1546P] where P=(Fo^2^+2Fc^2^)/3'
_refine_ls_weighting_scheme calc
_refine_ls_wR_factor_gt 0.0480
_refine_ls_wR_factor_ref 0.0496
_reflns_Friedel_coverage 0.910
_reflns_Friedel_fraction_full 0.999
_reflns_Friedel_fraction_max 0.999
_reflns_number_gt 6804
_reflns_number_total 7266
_reflns_threshold_expression 'I > 2\s(I)'
_cod_data_source_file c7dt03280c2.cif
_cod_data_source_block mo_mt09_0m
_cod_depositor_comments
;
The following automatic conversions were performed:

'_exptl_absorpt_correction_type' value 'multi-scan ' changed to
'multi-scan' according to
/home/data/users/saulius/crontab/automatic-downloads/rss-feeds/RSC/lib/dictionaries/cif_core.dic
dictionary named 'cif_core.dic' version 2.4.2 from 2011-04-26.

Automatic conversion script
Id: cif_fix_values 4973 2017-02-22 13:04:09Z antanas 
;
_cod_database_code 7044584
_shelx_shelxl_version_number 2014/7
_shelx_space_group_comment
;
The symmetry employed for this shelxl refinement is uniquely defined
by the following loop, which should always be used as a source of
symmetry information in preference to the above space-group names.
They are only intended as comments.
;
_shelx_estimated_absorpt_t_min 0.818
_shelx_estimated_absorpt_t_max 0.873

loop_
_space_group_symop_operation_xyz
'x, y, z'
'-x, y+1/2, -z'

loop_
_atom_site_label
_atom_site_type_symbol
_atom_site_fract_x
_atom_site_fract_y
_atom_site_fract_z
_atom_site_U_iso_or_equiv
_atom_site_adp_type
_atom_site_occupancy
_atom_site_site_symmetry_order
_atom_site_calc_flag
_atom_site_refinement_flags_posn
_atom_site_refinement_flags_adp
Pd1 Pd 0.24015(2) 0.24988(2) 0.15988(2) 0.01375(6) Uani 1 1 d . .
Cl1 Cl 0.41062(7) 0.28981(6) 0.08152(6) 0.02063(18) Uani 1 1 d . .
Cl2 Cl 0.07921(7) 0.22607(7) 0.25320(7) 0.0277(2) Uani 1 1 d . .
N1 N 0.4355(2) 0.14817(19) 0.30323(19) 0.0131(5) Uani 1 1 d . .
N2 N 0.3777(2) 0.29712(19) 0.36532(19) 0.0152(5) Uani 1 1 d . .
N3 N 0.1103(2) 0.2767(2) 0.0179(2) 0.0228(7) Uani 1 1 d . .
C1 C 0.3582(3) 0.2310(2) 0.2856(2) 0.0123(7) Uani 1 1 d . .
C2 C 0.5054(3) 0.1501(3) 0.4072(2) 0.0217(7) Uani 1 1 d . .
H2A H 0.5950 0.1323 0.4077 0.026 Uiso 1 1 calc R U
H2B H 0.4686 0.1006 0.4526 0.026 Uiso 1 1 calc R U
C3 C 0.4886(3) 0.2651(3) 0.4367(2) 0.0220(8) Uani 1 1 d . .
H3A H 0.4732 0.2711 0.5080 0.026 Uiso 1 1 calc R U
H3B H 0.5628 0.3086 0.4274 0.026 Uiso 1 1 calc R U
C4 C 0.4413(3) 0.0537(2) 0.2425(2) 0.0142(7) Uani 1 1 d . .
C5 C 0.5431(3) 0.0412(2) 0.1898(2) 0.0174(7) Uani 1 1 d . .
C6 C 0.5512(3) -0.0536(3) 0.1359(3) 0.0248(8) Uani 1 1 d . .
H6A H 0.6183 -0.0634 0.0978 0.030 Uiso 1 1 calc R U
C7 C 0.4625(4) -0.1331(3) 0.1374(3) 0.0283(8) Uani 1 1 d . .
H7A H 0.4698 -0.1975 0.1012 0.034 Uiso 1 1 calc R U
C8 C 0.3640(3) -0.1193(3) 0.1908(3) 0.0258(8) Uani 1 1 d . .
H8A H 0.3036 -0.1745 0.1906 0.031 Uiso 1 1 calc R U
C9 C 0.3502(3) -0.0263(3) 0.2455(2) 0.0179(7) Uani 1 1 d . .
C10 C 0.6464(3) 0.1239(3) 0.1900(3) 0.0202(7) Uani 1 1 d . .
H10A H 0.6166 0.1920 0.2173 0.024 Uiso 1 1 calc R U
C11 C 0.6778(3) 0.1459(3) 0.0831(3) 0.0270(8) Uani 1 1 d . .
H11A H 0.7445 0.1995 0.0870 0.040 Uiso 1 1 calc R U
H11B H 0.7061 0.0800 0.0543 0.040 Uiso 1 1 calc R U
H11C H 0.6029 0.1724 0.0397 0.040 Uiso 1 1 calc R U
C12 C 0.7663(3) 0.0894(3) 0.2592(3) 0.0358(10) Uani 1 1 d . .
H12A H 0.8312 0.1439 0.2580 0.054 Uiso 1 1 calc R U
H12B H 0.7482 0.0808 0.3288 0.054 Uiso 1 1 calc R U
H12C H 0.7959 0.0216 0.2350 0.054 Uiso 1 1 calc R U
C13 C 0.2432(3) -0.0166(3) 0.3074(3) 0.0204(7) Uani 1 1 d . .
H13A H 0.2379 0.0595 0.3287 0.024 Uiso 1 1 calc R U
C14 C 0.2706(4) -0.0847(3) 0.4035(3) 0.0309(9) Uani 1 1 d . .
H14A H 0.2012 -0.0781 0.4431 0.046 Uiso 1 1 calc R U
H14B H 0.2797 -0.1594 0.3844 0.046 Uiso 1 1 calc R U
H14C H 0.3485 -0.0602 0.4443 0.046 Uiso 1 1 calc R U
C15 C 0.1161(4) -0.0478(3) 0.2474(3) 0.0375(10) Uani 1 1 d . .
H15A H 0.0506 -0.0401 0.2907 0.056 Uiso 1 1 calc R U
H15B H 0.0972 -0.0013 0.1880 0.056 Uiso 1 1 calc R U
H15C H 0.1194 -0.1220 0.2250 0.056 Uiso 1 1 calc R U
C16 C 0.3140(3) 0.3957(2) 0.3813(2) 0.0177(7) Uani 1 1 d . .
C17 C 0.3481(3) 0.4891(3) 0.3339(3) 0.0195(7) Uani 1 1 d . .
C18 C 0.2859(4) 0.5829(3) 0.3546(3) 0.0276(9) Uani 1 1 d . .
H18A H 0.3051 0.6474 0.3228 0.033 Uiso 1 1 calc R U
C19 C 0.1981(4) 0.5840(3) 0.4197(3) 0.0303(9) Uani 1 1 d . .
H19A H 0.1569 0.6486 0.4319 0.036 Uiso 1 1 calc R U
C20 C 0.1695(3) 0.4918(3) 0.4672(3) 0.0272(8) Uani 1 1 d . .
H20A H 0.1093 0.4940 0.5127 0.033 Uiso 1 1 calc R U
C21 C 0.2267(3) 0.3955(3) 0.4503(3) 0.0234(7) Uani 1 1 d . .
C22 C 0.4498(4) 0.4937(3) 0.2678(3) 0.0239(8) Uani 1 1 d . .
H22A H 0.4725 0.4190 0.2519 0.029 Uiso 1 1 calc R U
C23 C 0.4064(4) 0.5512(3) 0.1671(3) 0.0387(10) Uani 1 1 d . .
H23A H 0.4751 0.5525 0.1263 0.058 Uiso 1 1 calc R U
H23B H 0.3344 0.5134 0.1298 0.058 Uiso 1 1 calc R U
H23C H 0.3819 0.6243 0.1809 0.058 Uiso 1 1 calc R U
C24 C 0.5680(4) 0.5482(3) 0.3237(3) 0.0390(10) Uani 1 1 d . .
H24A H 0.6329 0.5503 0.2793 0.059 Uiso 1 1 calc R U
H24B H 0.5473 0.6209 0.3421 0.059 Uiso 1 1 calc R U
H24C H 0.5990 0.5079 0.3854 0.059 Uiso 1 1 calc R U
C25 C 0.2001(4) 0.2977(3) 0.5110(3) 0.0357(10) Uani 1 1 d . .
H25A H 0.2376 0.2347 0.4807 0.043 Uiso 1 1 calc R U
C26 C 0.2638(4) 0.3085(3) 0.6218(3) 0.0459(11) Uani 1 1 d . .
H26A H 0.3535 0.3227 0.6230 0.069 Uiso 1 1 calc R U
H26B H 0.2255 0.3675 0.6544 0.069 Uiso 1 1 calc R U
H26C H 0.2531 0.2422 0.6584 0.069 Uiso 1 1 calc R U
C27 C 0.0611(4) 0.2758(4) 0.5092(4) 0.0568(15) Uani 1 1 d . .
H27A H 0.0505 0.2120 0.5495 0.085 Uiso 1 1 calc R U
H27B H 0.0218 0.3368 0.5379 0.085 Uiso 1 1 calc R U
H27C H 0.0215 0.2643 0.4390 0.085 Uiso 1 1 calc R U
C28 C 0.0922(4) 0.3942(3) 0.0224(3) 0.0344(9) Uani 1 1 d . .
H28A H 0.1734 0.4299 0.0245 0.052 Uiso 1 1 calc R U
H28B H 0.0356 0.4175 -0.0379 0.052 Uiso 1 1 calc R U
H28C H 0.0559 0.4123 0.0835 0.052 Uiso 1 1 calc R U
C29 C -0.0131(3) 0.2253(3) 0.0148(3) 0.0358(11) Uani 1 1 d . .
H29A H -0.0033 0.1478 0.0118 0.054 Uiso 1 1 calc R U
H29B H -0.0490 0.2443 0.0759 0.054 Uiso 1 1 calc R U
H29C H -0.0692 0.2495 -0.0455 0.054 Uiso 1 1 calc R U
C30 C 0.1586(3) 0.2539(4) -0.0801(2) 0.0241(6) Uani 1 1 d . .
H30A H 0.2441 0.2842 -0.0757 0.029 Uiso 1 1 calc R U
H30B H 0.1048 0.2921 -0.1352 0.029 Uiso 1 1 calc R U
C31 C 0.2523(3) 0.0692(3) -0.0609(3) 0.0283(8) Uani 1 1 d . .
H31A H 0.3084 0.0931 -0.0036 0.034 Uiso 1 1 calc R U
C32 C 0.2597(4) -0.0348(3) -0.0942(3) 0.0332(9) Uani 1 1 d . .
H32A H 0.3207 -0.0817 -0.0598 0.040 Uiso 1 1 calc R U
C33 C 0.1783(4) -0.0707(3) -0.1777(3) 0.0353(9) Uani 1 1 d . .
H33A H 0.1837 -0.1419 -0.2007 0.042 Uiso 1 1 calc R U
C34 C 0.0898(4) -0.0024(3) -0.2268(3) 0.0386(10) Uani 1 1 d . .
H34A H 0.0335 -0.0267 -0.2838 0.046 Uiso 1 1 calc R U
C35 C 0.0824(4) 0.1008(3) -0.1935(3) 0.0323(9) Uani 1 1 d . .
H35A H 0.0207 0.1472 -0.2280 0.039 Uiso 1 1 calc R U
C36 C 0.1643(3) 0.1385(3) -0.1099(2) 0.0234(7) Uani 1 1 d . .

loop_
_atom_site_aniso_label
_atom_site_aniso_U_11
_atom_site_aniso_U_22
_atom_site_aniso_U_33
_atom_site_aniso_U_23
_atom_site_aniso_U_13
_atom_site_aniso_U_12
Pd1 0.01268(10) 0.01406(10) 0.01420(10) 0.00125(12) 0.00085(7) -0.00067(11)
Cl1 0.0185(4) 0.0277(4) 0.0163(4) 0.0027(3) 0.0044(3) -0.0027(3)
Cl2 0.0158(4) 0.0376(7) 0.0309(5) 0.0112(4) 0.0076(3) 0.0022(3)
N1 0.0136(13) 0.0139(13) 0.0105(13) -0.0022(10) -0.0031(10) 0.0001(10)
N2 0.0189(14) 0.0128(12) 0.0137(14) -0.0012(10) 0.0021(11) -0.0005(10)
N3 0.0197(14) 0.0247(19) 0.0225(15) 0.0016(11) -0.0016(11) -0.0004(11)
C1 0.0120(13) 0.010(2) 0.0162(14) -0.0007(11) 0.0069(11) -0.0050(12)
C2 0.0254(18) 0.0205(18) 0.0168(17) -0.0027(13) -0.0049(14) 0.0043(14)
C3 0.0227(16) 0.024(2) 0.0171(15) -0.0051(15) -0.0027(12) 0.0021(15)
C4 0.0177(17) 0.0126(16) 0.0114(16) -0.0020(13) -0.0008(13) 0.0000(13)
C5 0.0196(17) 0.0169(16) 0.0155(16) -0.0001(12) 0.0016(13) 0.0013(13)
C6 0.028(2) 0.0236(18) 0.0250(19) -0.0057(14) 0.0118(15) 0.0032(15)
C7 0.043(2) 0.0166(17) 0.027(2) -0.0087(14) 0.0086(17) 0.0000(16)
C8 0.035(2) 0.0157(18) 0.026(2) -0.0027(14) 0.0052(16) -0.0082(15)
C9 0.0208(18) 0.0163(16) 0.0161(17) 0.0012(13) 0.0007(14) 0.0006(13)
C10 0.0178(17) 0.0222(18) 0.0218(18) -0.0010(14) 0.0066(14) 0.0007(13)
C11 0.030(2) 0.0246(18) 0.030(2) 0.0002(15) 0.0163(16) -0.0015(15)
C12 0.0196(19) 0.046(2) 0.041(2) 0.0086(19) 0.0011(17) -0.0020(17)
C13 0.0212(18) 0.0168(17) 0.0228(18) 0.0013(14) 0.0024(14) -0.0044(14)
C14 0.040(2) 0.026(2) 0.028(2) 0.0075(17) 0.009(2) -0.0014(18)
C15 0.024(2) 0.037(2) 0.050(3) -0.0058(19) -0.0016(18) -0.0066(16)
C16 0.0201(17) 0.0151(15) 0.0174(17) -0.0067(13) 0.0007(14) 0.0018(13)
C17 0.0228(18) 0.0170(16) 0.0176(18) -0.0036(13) -0.0008(14) -0.0006(13)
C18 0.037(2) 0.0169(18) 0.028(2) -0.0019(15) 0.0007(18) 0.0042(15)
C19 0.029(2) 0.026(2) 0.034(2) -0.0107(16) -0.0029(18) 0.0113(16)
C20 0.0203(18) 0.033(2) 0.028(2) -0.0116(16) 0.0043(16) 0.0062(15)
C21 0.0230(18) 0.0227(18) 0.0249(19) -0.0062(14) 0.0047(15) 0.0009(14)
C22 0.038(2) 0.0166(18) 0.0182(19) 0.0000(14) 0.0070(16) -0.0038(16)
C23 0.060(3) 0.030(2) 0.028(2) 0.0076(17) 0.011(2) -0.001(2)
C24 0.037(2) 0.048(3) 0.034(2) -0.0141(19) 0.0134(19) -0.0166(19)
C25 0.045(3) 0.0268(19) 0.041(2) -0.0059(17) 0.027(2) -0.0032(18)
C26 0.068(3) 0.037(2) 0.038(2) 0.0089(19) 0.024(2) 0.013(2)
C27 0.054(3) 0.059(4) 0.066(3) -0.017(2) 0.040(2) -0.021(2)
C28 0.041(2) 0.028(2) 0.031(2) 0.0033(16) -0.0083(18) 0.0130(17)
C29 0.0188(17) 0.053(3) 0.034(2) -0.0032(17) -0.0040(15) -0.0032(16)
C30 0.0273(15) 0.0262(16) 0.0170(14) 0.004(2) -0.0033(12) -0.001(2)
C31 0.030(2) 0.032(2) 0.0203(19) -0.0001(15) -0.0048(16) -0.0039(16)
C32 0.038(2) 0.029(2) 0.033(2) -0.0027(17) 0.0017(18) 0.0024(17)
C33 0.047(3) 0.028(2) 0.031(2) -0.0052(17) 0.0061(19) -0.0086(18)
C34 0.045(3) 0.042(2) 0.026(2) -0.0047(17) -0.0044(19) -0.0153(19)
C35 0.034(2) 0.035(2) 0.024(2) 0.0018(16) -0.0091(17) -0.0044(17)
C36 0.0268(19) 0.0264(18) 0.0160(18) 0.0021(14) -0.0004(14) -0.0063(14)

loop_
_atom_type_symbol
_atom_type_description
_atom_type_scat_dispersion_real
_atom_type_scat_dispersion_imag
_atom_type_scat_source
C C 0.0033 0.0016 'International Tables Vol C Tables 4.2.6.8 and 6.1.1.4'
H H 0.0000 0.0000 'International Tables Vol C Tables 4.2.6.8 and 6.1.1.4'
N N 0.0061 0.0033 'International Tables Vol C Tables 4.2.6.8 and 6.1.1.4'
Cl Cl 0.1484 0.1585 'International Tables Vol C Tables 4.2.6.8 and 6.1.1.4'
Pd Pd -0.9988 1.0072 'International Tables Vol C Tables 4.2.6.8 and 6.1.1.4'

loop_
_geom_angle_atom_site_label_1
_geom_angle_atom_site_label_2
_geom_angle_atom_site_label_3
_geom_angle
C1 Pd1 N3 177.98(12)
C1 Pd1 Cl2 88.25(8)
N3 Pd1 Cl2 92.80(7)
C1 Pd1 Cl1 87.24(8)
N3 Pd1 Cl1 91.54(7)
Cl2 Pd1 Cl1 172.71(3)
C1 N1 C4 128.4(3)
C1 N1 C2 111.9(2)
C4 N1 C2 118.8(2)
C1 N2 C16 128.6(3)
C1 N2 C3 111.2(3)
C16 N2 C3 119.8(3)
C29 N3 C28 108.2(3)
C29 N3 C30 108.6(3)
C28 N3 C30 106.7(3)
C29 N3 Pd1 114.5(2)
C28 N3 Pd1 100.8(2)
C30 N3 Pd1 117.29(19)
N1 C1 N2 108.8(3)
N1 C1 Pd1 123.7(2)
N2 C1 Pd1 127.4(2)
N1 C2 C3 101.2(2)
N1 C2 H2A 111.5
C3 C2 H2A 111.5
N1 C2 H2B 111.5
C3 C2 H2B 111.5
H2A C2 H2B 109.3
N2 C3 C2 102.1(3)
N2 C3 H3A 111.4
C2 C3 H3A 111.4
N2 C3 H3B 111.4
C2 C3 H3B 111.4
H3A C3 H3B 109.2
C5 C4 C9 122.4(3)
C5 C4 N1 118.5(3)
C9 C4 N1 118.9(3)
C4 C5 C6 117.8(3)
C4 C5 C10 123.4(3)
C6 C5 C10 118.7(3)
C7 C6 C5 120.7(3)
C7 C6 H6A 119.6
C5 C6 H6A 119.6
C8 C7 C6 120.3(3)
C8 C7 H7A 119.9
C6 C7 H7A 119.9
C7 C8 C9 121.7(3)
C7 C8 H8A 119.2
C9 C8 H8A 119.2
C8 C9 C4 117.1(3)
C8 C9 C13 119.8(3)
C4 C9 C13 123.0(3)
C5 C10 C11 112.4(3)
C5 C10 C12 111.0(3)
C11 C10 C12 109.1(3)
C5 C10 H10A 108.0
C11 C10 H10A 108.0
C12 C10 H10A 108.0
C10 C11 H11A 109.5
C10 C11 H11B 109.5
H11A C11 H11B 109.5
C10 C11 H11C 109.5
H11A C11 H11C 109.5
H11B C11 H11C 109.5
C10 C12 H12A 109.5
C10 C12 H12B 109.5
H12A C12 H12B 109.5
C10 C12 H12C 109.5
H12A C12 H12C 109.5
H12B C12 H12C 109.5
C9 C13 C14 109.8(3)
C9 C13 C15 112.8(3)
C14 C13 C15 110.0(3)
C9 C13 H13A 108.0
C14 C13 H13A 108.0
C15 C13 H13A 108.0
C13 C14 H14A 109.5
C13 C14 H14B 109.5
H14A C14 H14B 109.5
C13 C14 H14C 109.5
H14A C14 H14C 109.5
H14B C14 H14C 109.5
C13 C15 H15A 109.5
C13 C15 H15B 109.5
H15A C15 H15B 109.5
C13 C15 H15C 109.5
H15A C15 H15C 109.5
H15B C15 H15C 109.5
C17 C16 C21 122.6(3)
C17 C16 N2 119.2(3)
C21 C16 N2 118.1(3)
C18 C17 C16 116.7(3)
C18 C17 C22 119.5(3)
C16 C17 C22 123.8(3)
C19 C18 C17 121.7(4)
C19 C18 H18A 119.1
C17 C18 H18A 119.1
C18 C19 C20 120.2(3)
C18 C19 H19A 119.9
C20 C19 H19A 119.9
C19 C20 C21 121.6(3)
C19 C20 H20A 119.2
C21 C20 H20A 119.2
C20 C21 C16 117.2(3)
C20 C21 C25 119.6(3)
C16 C21 C25 123.0(3)
C17 C22 C23 112.0(3)
C17 C22 C24 110.9(3)
C23 C22 C24 109.9(3)
C17 C22 H22A 108.0
C23 C22 H22A 108.0
C24 C22 H22A 108.0
C22 C23 H23A 109.5
C22 C23 H23B 109.5
H23A C23 H23B 109.5
C22 C23 H23C 109.5
H23A C23 H23C 109.5
H23B C23 H23C 109.5
C22 C24 H24A 109.5
C22 C24 H24B 109.5
H24A C24 H24B 109.5
C22 C24 H24C 109.5
H24A C24 H24C 109.5
H24B C24 H24C 109.5
C27 C25 C21 113.6(4)
C27 C25 C26 109.4(3)
C21 C25 C26 110.2(3)
C27 C25 H25A 107.8
C21 C25 H25A 107.8
C26 C25 H25A 107.8
C25 C26 H26A 109.5
C25 C26 H26B 109.5
H26A C26 H26B 109.5
C25 C26 H26C 109.5
H26A C26 H26C 109.5
H26B C26 H26C 109.5
C25 C27 H27A 109.5
C25 C27 H27B 109.5
H27A C27 H27B 109.5
C25 C27 H27C 109.5
H27A C27 H27C 109.5
H27B C27 H27C 109.5
N3 C28 H28A 109.5
N3 C28 H28B 109.5
H28A C28 H28B 109.5
N3 C28 H28C 109.5
H28A C28 H28C 109.5
H28B C28 H28C 109.5
N3 C29 H29A 109.5
N3 C29 H29B 109.5
H29A C29 H29B 109.5
N3 C29 H29C 109.5
H29A C29 H29C 109.5
H29B C29 H29C 109.5
N3 C30 C36 116.4(3)
N3 C30 H30A 108.2
C36 C30 H30A 108.2
N3 C30 H30B 108.2
C36 C30 H30B 108.2
H30A C30 H30B 107.3
C36 C31 C32 120.7(3)
C36 C31 H31A 119.6
C32 C31 H31A 119.6
C31 C32 C33 120.3(4)
C31 C32 H32A 119.9
C33 C32 H32A 119.9
C34 C33 C32 119.5(4)
C34 C33 H33A 120.2
C32 C33 H33A 120.2
C33 C34 C35 120.2(4)
C33 C34 H34A 119.9
C35 C34 H34A 119.9
C34 C35 C36 121.0(4)
C34 C35 H35A 119.5
C36 C35 H35A 119.5
C31 C36 C35 118.3(3)
C31 C36 C30 122.3(3)
C35 C36 C30 119.3(3)

loop_
_geom_bond_atom_site_label_1
_geom_bond_atom_site_label_2
_geom_bond_distance
Pd1 C1 1.963(3)
Pd1 N3 2.208(3)
Pd1 Cl2 2.2953(8)
Pd1 Cl1 2.2964(8)
N1 C1 1.332(4)
N1 C4 1.442(4)
N1 C2 1.477(4)
N2 C1 1.340(4)
N2 C16 1.446(4)
N2 C3 1.471(4)
N3 C29 1.474(4)
N3 C28 1.490(4)
N3 C30 1.501(4)
C2 C3 1.514(5)
C2 H2A 0.9900
C2 H2B 0.9900
C3 H3A 0.9900
C3 H3B 0.9900
C4 C5 1.394(5)
C4 C9 1.409(4)
C5 C6 1.399(5)
C5 C10 1.523(4)
C6 C7 1.385(5)
C6 H6A 0.9500
C7 C8 1.372(5)
C7 H7A 0.9500
C8 C9 1.395(5)
C8 H8A 0.9500
C9 C13 1.518(5)
C10 C11 1.535(5)
C10 C12 1.536(5)
C10 H10A 1.0000
C11 H11A 0.9800
C11 H11B 0.9800
C11 H11C 0.9800
C12 H12A 0.9800
C12 H12B 0.9800
C12 H12C 0.9800
C13 C14 1.531(5)
C13 C15 1.532(5)
C13 H13A 1.0000
C14 H14A 0.9800
C14 H14B 0.9800
C14 H14C 0.9800
C15 H15A 0.9800
C15 H15B 0.9800
C15 H15C 0.9800
C16 C17 1.406(5)
C16 C21 1.408(5)
C17 C18 1.402(5)
C17 C22 1.503(5)
C18 C19 1.374(5)
C18 H18A 0.9500
C19 C20 1.375(5)
C19 H19A 0.9500
C20 C21 1.391(5)
C20 H20A 0.9500
C21 C25 1.519(5)
C22 C23 1.534(5)
C22 C24 1.539(5)
C22 H22A 1.0000
C23 H23A 0.9800
C23 H23B 0.9800
C23 H23C 0.9800
C24 H24A 0.9800
C24 H24B 0.9800
C24 H24C 0.9800
C25 C27 1.519(6)
C25 C26 1.540(6)
C25 H25A 1.0000
C26 H26A 0.9800
C26 H26B 0.9800
C26 H26C 0.9800
C27 H27A 0.9800
C27 H27B 0.9800
C27 H27C 0.9800
C28 H28A 0.9800
C28 H28B 0.9800
C28 H28C 0.9800
C29 H29A 0.9800
C29 H29B 0.9800
C29 H29C 0.9800
C30 C36 1.506(6)
C30 H30A 0.9900
C30 H30B 0.9900
C31 C36 1.379(5)
C31 C32 1.385(5)
C31 H31A 0.9500
C32 C33 1.387(5)
C32 H32A 0.9500
C33 C34 1.374(6)
C33 H33A 0.9500
C34 C35 1.376(6)
C34 H34A 0.9500
C35 C36 1.399(5)
C35 H35A 0.9500
